data_9008184
loop_
_publ_author_name
'Takeuchi, Y.'
'Haga, N.'

_publ_section_title
;
 On the crystal structures of seligmannite, PbCuAsS3, and related minerals
;
_journal_name_full 'Zeitschrift fur Kristallographie'
_journal_page_first 254
_journal_page_last 260
_journal_volume 130
_journal_year 1969
_chemical_formula_sum 'As Cu Pb S3'
_chemical_name_mineral Seligmannite
_space_group_IT_number 31
_symmetry_space_group_name_Hall 'P -2 -2bc'
_symmetry_space_group_name_H-M 'P n 21 m'
_cell_angle_alpha 90
_cell_angle_beta 90
_cell_angle_gamma 90
_cell_length_a 8.081
_cell_length_b 8.747
_cell_length_c 7.636
_cell_formula_units_Z 4
_cell_volume 539.747
_database_code_amcsd 0010700
_exptl_crystal_density_diffrn 5.438
_cod_original_formula_sum 'Pb Cu As S3'
_cod_database_code 9008184

loop_
_space_group_symop_operation_xyz
x,y,z
-x,1/2+y,1/2+z
x,y,-z
-x,1/2+y,1/2-z

loop_
_atom_site_label
_atom_site_fract_x
_atom_site_fract_y
_atom_site_fract_z
_atom_site_U_iso_or_equiv
Pb1 0.07620 0.00000 0.00000 0.01229
Pb2 0.55580 0.19230 0.50000 0.00988
Cu 0.27860 0.42870 0.24190 0.00228
As1 0.07160 0.07730 0.50000 0.00253
As2 0.50680 0.15700 0.00000 0.00253
S1 0.25550 0.27610 0.00000 0.00127
S2 0.22570 0.29600 0.50000 0.00127
S3 0.10120 0.64750 0.23510 0.00127
S4 0.56010 0.49700 0.26310 0.00127

loop_
_cod_related_entry_id
_cod_related_entry_database
_cod_related_entry_code
1 AMCSD 0010700
